data_1570500
loop_
_publ_author_name
'Haketa, Yohei'
'Komatsu, Kaifu'
'Sei, Hiroi'
'Imoba, Hiroki'
'Ota, Wataru'
'Sato, Tohru'
'Murakami, Yu'
'Tanaka, Hiroki'
'Yasuda, Nobuhiro'
'Tohnai, Norimitsu'
'Maeda, Hiromitsu'

_publ_section_title
;
 Enhanced solid-state phosphorescence of organoplatinum &#x3c0;-systems by
 ion-pairing assembly.
;
_journal_issue 3
_journal_name_full 'Chemical science'
_journal_page_first 964
_journal_page_last 973
_journal_paper_doi 10.1039/d3sc04564a
_journal_volume 15
_journal_year 2024
_chemical_formula_moiety 'C22 H17 N3 O2 Pt, C16 H36 N, C4 H8 O, Cl'
_chemical_formula_sum 'C42 H61 Cl N4 O3 Pt'
_chemical_formula_weight 900.48
_space_group_crystal_system monoclinic
_space_group_IT_number 14
_space_group_name_Hall '-P 2yn'
_space_group_name_H-M_alt 'P 1 21/n 1'
_atom_sites_solution_hydrogens geom
_audit_creation_method SHELXL-2014/7
_audit_update_record
;
2022-03-15 deposited with the CCDC.	2023-12-04 downloaded from the CCDC.
;
_cell_angle_alpha 90
_cell_angle_beta 97.377(2)
_cell_angle_gamma 90
_cell_formula_units_Z 4
_cell_length_a 8.5147(2)
_cell_length_b 16.3288(4)
_cell_length_c 28.9929(8)
_cell_measurement_reflns_used 41868
_cell_measurement_temperature 90(2)
_cell_measurement_theta_max 29.238
_cell_measurement_theta_min 1.616
_cell_volume 3997.66(18)
_computing_cell_refinement 'Rapid Auto(Rigaku)'
_computing_data_collection 'Rapid Auto(Rigaku)'
_computing_data_reduction 'Rapid Auto(Rigaku)'
_computing_structure_refinement 'SHELXL-2014/7 (Sheldrick, 2014)'
_computing_structure_solution 'SHELXT (Sheldrick, 2014)'
_diffrn_ambient_temperature 90(2)
_diffrn_detector_area_resol_mean 13.33
_diffrn_measured_fraction_theta_full 1.000
_diffrn_measured_fraction_theta_max 1.000
_diffrn_measurement_device_type 'DECTRIS EIGER X 1M'
_diffrn_measurement_method 'Shutterless \w scans'
_diffrn_radiation_monochromator 'Si(111) Channel Cut'
_diffrn_radiation_type Synchrotron
_diffrn_radiation_wavelength 0.81082
_diffrn_reflns_av_R_equivalents 0.1725
_diffrn_reflns_av_unetI/netI 0.1540
_diffrn_reflns_Laue_measured_fraction_full 1.000
_diffrn_reflns_Laue_measured_fraction_max 1.000
_diffrn_reflns_limit_h_max 10
_diffrn_reflns_limit_h_min -10
_diffrn_reflns_limit_k_max 19
_diffrn_reflns_limit_k_min -17
_diffrn_reflns_limit_l_max 34
_diffrn_reflns_limit_l_min -34
_diffrn_reflns_number 41868
_diffrn_reflns_point_group_measured_fraction_full 1.000
_diffrn_reflns_point_group_measured_fraction_max 1.000
_diffrn_reflns_theta_full 29.110
_diffrn_reflns_theta_max 29.238
_diffrn_reflns_theta_min 1.616
_diffrn_source 'synchrotron radiation SPring-8 BL40XU'
_exptl_absorpt_coefficient_mu 5.031
_exptl_absorpt_correction_T_max 1.000
_exptl_absorpt_correction_T_min 0.602
_exptl_absorpt_correction_type multi-scan
_exptl_absorpt_process_details 'ABSCOR (T.Higashi, 2001)'
_exptl_crystal_colour yellow
_exptl_crystal_density_diffrn 1.496
_exptl_crystal_density_meas ?
_exptl_crystal_description plate
_exptl_crystal_F_000 1840
_exptl_crystal_size_max 0.10
_exptl_crystal_size_mid 0.05
_exptl_crystal_size_min 0.01
_refine_diff_density_max 1.916
_refine_diff_density_min -2.936
_refine_diff_density_rms 0.185
_refine_ls_extinction_method none
_refine_ls_goodness_of_fit_ref 1.075
_refine_ls_hydrogen_treatment constr
_refine_ls_matrix_type full
_refine_ls_number_parameters 464
_refine_ls_number_reflns 7323
_refine_ls_number_restraints 2
_refine_ls_restrained_S_all 1.076
_refine_ls_R_factor_all 0.0940
_refine_ls_R_factor_gt 0.0805
_refine_ls_shift/su_max 0.002
_refine_ls_shift/su_mean 0.000
_refine_ls_structure_factor_coef Fsqd
_refine_ls_weighting_details 'w=1/[\s^2^(Fo^2^)+(0.0889P)^2^+8.6070P] where P=(Fo^2^+2Fc^2^)/3'
_refine_ls_weighting_scheme calc
_refine_ls_wR_factor_gt 0.1908
_refine_ls_wR_factor_ref 0.2020
_reflns_Friedel_coverage 0.000
_reflns_number_gt 5868
_reflns_number_total 7323
_reflns_threshold_expression 'I > 2\s(I)'
_cod_data_source_file d3sc04564a2.cif
_cod_data_source_block ymu-8-2_a
_cod_depositor_comments
;
The following automatic conversions were performed:

data item '_exptl_crystal_density_meas' value 'not measured' was
changed to '?' -- the value is perceived as not measured.

Automatic conversion script
Id: cif_fix_values 8170 2020-07-09 18:12:32Z antanas 

 Adding full bibliography for 1570497--1570509.cif.
;
_cod_original_sg_symbol_H-M 'P 21/n'
_cod_database_code 1570500
_shelx_shelxl_version_number 2014/7
_shelx_space_group_comment
;
The symmetry employed for this shelxl refinement is uniquely defined
by the following loop, which should always be used as a source of
symmetry information in preference to the above space-group names.
They are only intended as comments.
;
_shelx_estimated_absorpt_t_min 0.633
_shelx_estimated_absorpt_t_max 0.951

loop_
_space_group_symop_operation_xyz
'x, y, z'
'-x+1/2, y+1/2, -z+1/2'
'-x, -y, -z'
'x-1/2, -y-1/2, z-1/2'

loop_
_atom_site_label
_atom_site_type_symbol
_atom_site_fract_x
_atom_site_fract_y
_atom_site_fract_z
_atom_site_U_iso_or_equiv
_atom_site_adp_type
_atom_site_occupancy
_atom_site_site_symmetry_order
_atom_site_calc_flag
_atom_site_refinement_flags_posn
_atom_site_refinement_flags_adp
_atom_site_refinement_flags_occupancy
_atom_site_disorder_assembly
_atom_site_disorder_group
C1 C 0.3935(11) 0.6017(5) 0.6071(3) 0.046(2) Uani 1 1 d . . . . .
H1 H 0.3796 0.6565 0.6167 0.056 Uiso 1 1 calc R U . . .
C2 C 0.3476(12) 0.5723(6) 0.5639(4) 0.053(3) Uani 1 1 d . . . . .
H2 H 0.2963 0.6021 0.5381 0.063 Uiso 1 1 calc R U . . .
C3 C 0.3907(12) 0.4891(6) 0.5647(3) 0.050(2) Uani 1 1 d . . . . .
H3 H 0.3737 0.4523 0.5392 0.060 Uiso 1 1 calc R U . . .
C4 C 0.4613(10) 0.4702(5) 0.6086(3) 0.043(2) Uani 1 1 d . . . . .
C5 C 0.5359(9) 0.3939(5) 0.6252(3) 0.0364(19) Uani 1 1 d . . . . .
C6 C 0.6055(10) 0.3871(5) 0.6716(3) 0.0365(19) Uani 1 1 d . . . . .
H6 H 0.6013 0.4338 0.6909 0.044 Uiso 1 1 calc R U . . .
C7 C 0.6807(9) 0.3173(5) 0.6916(3) 0.041(2) Uani 1 1 d . . . . .
C8 C 0.7371(10) 0.3193(5) 0.7410(3) 0.039(2) Uani 1 1 d . . . . .
N5 N 0.8213(10) 0.2552(4) 0.7632(3) 0.0404(19) Uani 1 1 d . . . . .
H43 H 0.8478 0.2098 0.7498 0.048 Uiso 1 1 calc R U . . .
C10 C 0.8568(13) 0.2730(6) 0.8090(4) 0.050(3) Uani 1 1 d . . . . .
H10 H 0.9164 0.2393 0.8316 0.060 Uiso 1 1 calc R U . . .
C11 C 0.7922(11) 0.3478(6) 0.8174(3) 0.048(2) Uani 1 1 d . . . . .
H11 H 0.7977 0.3746 0.8466 0.058 Uiso 1 1 calc R U . . .
C12 C 0.8412(10) 0.0904(5) 0.6365(3) 0.041(2) Uani 1 1 d . . . . .
H12 H 0.8537 0.1191 0.6653 0.050 Uiso 1 1 calc R U . . .
C13 C 0.9175(11) 0.0169(5) 0.6342(3) 0.047(2) Uani 1 1 d . . . . .
H13 H 0.9799 -0.0059 0.6606 0.057 Uiso 1 1 calc R U . . .
C14 C 0.8995(14) -0.0226(6) 0.5917(4) 0.063(3) Uani 1 1 d . . . . .
H14 H 0.9516 -0.0734 0.5887 0.076 Uiso 1 1 calc R U . . .
C15 C 0.8084(14) 0.0099(6) 0.5541(4) 0.058(3) Uani 1 1 d . . . . .
H15 H 0.7964 -0.0185 0.5253 0.070 Uiso 1 1 calc R U . . .
C16 C 0.7337(11) 0.0839(5) 0.5578(3) 0.045(2) Uani 1 1 d . . . . .
C17 C 0.6366(11) 0.1275(5) 0.5221(3) 0.045(2) Uani 1 1 d . . . . .
C18 C 0.6012(14) 0.0991(6) 0.4759(4) 0.063(3) Uani 1 1 d . . . . .
H18 H 0.6373 0.0467 0.4677 0.076 Uiso 1 1 calc R U . . .
C19 C 0.5144(13) 0.1470(7) 0.4427(4) 0.061(3) Uani 1 1 d . . . . .
H19 H 0.4918 0.1281 0.4116 0.073 Uiso 1 1 calc R U . . .
C20 C 0.4613(15) 0.2214(7) 0.4547(4) 0.061(3) Uani 1 1 d . . . . .
H20 H 0.4008 0.2540 0.4318 0.073 Uiso 1 1 calc R U . . .
C21 C 0.4936(14) 0.2507(6) 0.4996(4) 0.053(3) Uani 1 1 d . . . . .
H21 H 0.4544 0.3031 0.5066 0.064 Uiso 1 1 calc R U . . .
C22 C 0.5842(10) 0.2051(5) 0.5362(4) 0.045(2) Uani 1 1 d . . . . .
N1 N 0.4618(8) 0.5416(4) 0.6344(3) 0.0413(18) Uani 1 1 d . . . . .
H1A H 0.5006 0.5468 0.6639 0.050 Uiso 1 1 calc R U . . .
C43 C 0.7167(10) 0.3776(5) 0.7748(3) 0.038(2) Uani 1 1 d . . . . .
H44 H 0.6619 0.4281 0.7699 0.046 Uiso 1 1 calc R U . . .
N3 N 0.7486(8) 0.1242(4) 0.5998(2) 0.0392(17) Uani 1 1 d . . . . .
O1 O 0.5307(6) 0.3368(3) 0.59352(19) 0.0366(13) Uani 1 1 d . . . . .
O2 O 0.7061(8) 0.2503(4) 0.6704(3) 0.0454(17) Uani 1 1 d . . . . .
Pt1 Pt 0.64066(4) 0.23145(2) 0.60028(2) 0.03896(18) Uani 1 1 d . . . . .
Cl1 Cl 0.5404(3) 0.57522(13) 0.74250(8) 0.0445(5) Uani 1 1 d . . . . .
N4 N 0.0400(8) 0.5642(4) 0.6995(3) 0.0458(19) Uani 1 1 d . . . . .
C23 C -0.0198(11) 0.5529(6) 0.7455(4) 0.055(3) Uani 1 1 d . . . . .
H23 H -0.0841 0.6014 0.7514 0.066 Uiso 1 1 calc R U . . .
H23A H -0.0909 0.5048 0.7432 0.066 Uiso 1 1 calc R U . . .
C24 C 0.1040(11) 0.5413(6) 0.7864(3) 0.046(2) Uani 1 1 d . . . . .
H24 H 0.1928 0.5796 0.7842 0.055 Uiso 1 1 calc R U . . .
H24A H 0.1458 0.4847 0.7864 0.055 Uiso 1 1 calc R U . . .
C25 C 0.0327(12) 0.5570(6) 0.8315(3) 0.050(2) Uani 1 1 d . . . . .
H25 H -0.0112 0.6132 0.8305 0.060 Uiso 1 1 calc R U . . .
H25A H -0.0562 0.5184 0.8330 0.060 Uiso 1 1 calc R U . . .
C26 C 0.1496(13) 0.5477(6) 0.8753(4) 0.063(3) Uani 1 1 d . . . . .
H26 H 0.1987 0.4934 0.8757 0.094 Uiso 1 1 calc R U . . .
H26A H 0.0939 0.5539 0.9026 0.094 Uiso 1 1 calc R U . . .
H26B H 0.2317 0.5899 0.8758 0.094 Uiso 1 1 calc R U . . .
C27 C 0.1420(10) 0.4916(5) 0.6886(4) 0.046(2) Uani 1 1 d . . . . .
H27 H 0.1715 0.4996 0.6569 0.056 Uiso 1 1 calc R U . . .
H27A H 0.2411 0.4930 0.7105 0.056 Uiso 1 1 calc R U . . .
C28 C 0.0708(10) 0.4080(5) 0.6907(3) 0.045(2) Uani 1 1 d . . . . .
H28 H -0.0323 0.4059 0.6706 0.054 Uiso 1 1 calc R U . . .
H28A H 0.0526 0.3955 0.7230 0.054 Uiso 1 1 calc R U . . .
C29 C 0.1851(11) 0.3448(5) 0.6740(4) 0.048(2) Uani 1 1 d . . . . .
H29 H 0.2049 0.3591 0.6421 0.058 Uiso 1 1 calc R U . . .
H29A H 0.2876 0.3476 0.6944 0.058 Uiso 1 1 calc R U . . .
C30 C 0.1220(15) 0.2572(6) 0.6742(5) 0.058(3) Uani 1 1 d . . . . .
H30 H 0.1010 0.2428 0.7057 0.087 Uiso 1 1 calc R U . . .
H30A H 0.2007 0.2195 0.6644 0.087 Uiso 1 1 calc R U . . .
H30B H 0.0236 0.2532 0.6527 0.087 Uiso 1 1 calc R U . . .
C31 C -0.1048(10) 0.5723(6) 0.6629(3) 0.045(2) Uani 1 1 d . . . . .
H31 H -0.1798 0.6109 0.6748 0.054 Uiso 1 1 calc R U . . .
H31A H -0.1578 0.5183 0.6593 0.054 Uiso 1 1 calc R U . . .
C32 C -0.0738(13) 0.6018(7) 0.6147(4) 0.063(3) Uani 1 1 d . . . . .
H32 H -0.0684 0.6624 0.6149 0.076 Uiso 1 1 calc R U . . .
H32A H 0.0306 0.5810 0.6085 0.076 Uiso 1 1 calc R U . . .
C33 C -0.1973(13) 0.5751(7) 0.5759(4) 0.065(3) Uani 1 1 d . . . . .
H33 H -0.1929 0.6111 0.5486 0.078 Uiso 1 1 calc R U . . .
H33A H -0.3037 0.5808 0.5859 0.078 Uiso 1 1 calc R U . . .
C34 C -0.1717(16) 0.4858(8) 0.5620(5) 0.080(4) Uani 1 1 d . . . . .
H34 H -0.0711 0.4813 0.5491 0.120 Uiso 1 1 calc R U . . .
H34A H -0.2587 0.4687 0.5385 0.120 Uiso 1 1 calc R U . . .
H34B H -0.1689 0.4506 0.5894 0.120 Uiso 1 1 calc R U . . .
C35 C 0.1416(10) 0.6399(5) 0.6995(3) 0.043(2) Uani 1 1 d . . . . .
H35 H 0.1695 0.6476 0.6677 0.052 Uiso 1 1 calc R U . . .
H35A H 0.2415 0.6296 0.7202 0.052 Uiso 1 1 calc R U . . .
C36 C 0.0718(11) 0.7192(5) 0.7145(4) 0.051(3) Uani 1 1 d . . . . .
H36 H 0.0667 0.7175 0.7484 0.061 Uiso 1 1 calc R U . . .
H36A H -0.0376 0.7252 0.6986 0.061 Uiso 1 1 calc R U . . .
C37 C 0.1698(13) 0.7922(6) 0.7032(4) 0.056(3) Uani 1 1 d . . . . .
H37 H 0.1339 0.8410 0.7192 0.067 Uiso 1 1 calc R U . . .
H37A H 0.2818 0.7821 0.7158 0.067 Uiso 1 1 calc R U . . .
C38 C 0.1609(14) 0.8107(6) 0.6517(4) 0.069(3) Uani 1 1 d . . . . .
H38 H 0.2238 0.7704 0.6370 0.104 Uiso 1 1 calc R U . . .
H38A H 0.2028 0.8657 0.6475 0.104 Uiso 1 1 calc R U . . .
H38B H 0.0504 0.8080 0.6374 0.104 Uiso 1 1 calc R U . . .
C39 C 0.906(3) -0.1639(9) 0.4919(7) 0.163(10) Uani 1 1 d D . . . .
H39 H 0.9911 -0.1235 0.4889 0.195 Uiso 1 1 calc R U . . .
H39A H 0.8059 -0.1343 0.4939 0.195 Uiso 1 1 calc R U . . .
C40 C 0.947(2) -0.2153(11) 0.5315(5) 0.111(5) Uani 1 1 d D . . . .
H40 H 0.8529 -0.2439 0.5406 0.133 Uiso 1 1 calc R U . . .
H40A H 0.9998 -0.1842 0.5584 0.133 Uiso 1 1 calc R U . . .
C41 C 1.053(3) -0.2706(14) 0.5131(10) 0.195(16) Uani 1 1 d D . . . .
H41 H 1.1542 -0.2429 0.5095 0.234 Uiso 1 1 calc R U . . .
H41A H 1.0754 -0.3184 0.5339 0.234 Uiso 1 1 calc R U . . .
C42 C 0.976(4) -0.2947(11) 0.4703(9) 0.164(11) Uani 1 1 d . . . . .
H42 H 0.9032 -0.3408 0.4739 0.197 Uiso 1 1 calc R U . . .
H42A H 1.0536 -0.3121 0.4495 0.197 Uiso 1 1 calc R U . . .
O3 O 0.889(2) -0.2231(13) 0.4517(7) 0.188(8) Uani 1 1 d . . . . .

loop_
_atom_site_aniso_label
_atom_site_aniso_U_11
_atom_site_aniso_U_22
_atom_site_aniso_U_33
_atom_site_aniso_U_23
_atom_site_aniso_U_13
_atom_site_aniso_U_12
C1 0.052(6) 0.028(4) 0.059(6) 0.013(5) 0.005(5) 0.006(4)
C2 0.065(6) 0.036(5) 0.053(6) 0.003(5) -0.007(5) 0.006(5)
C3 0.067(6) 0.038(5) 0.043(6) -0.002(5) -0.003(5) 0.002(5)
C4 0.039(5) 0.038(5) 0.053(6) -0.001(5) 0.011(4) -0.005(4)
C5 0.031(4) 0.032(4) 0.047(5) 0.006(4) 0.007(4) -0.001(4)
C6 0.047(5) 0.021(4) 0.040(5) -0.005(4) 0.000(4) 0.002(4)
C7 0.024(4) 0.039(5) 0.060(6) -0.009(5) 0.007(4) 0.000(4)
C8 0.035(4) 0.035(5) 0.045(5) 0.007(4) 0.004(4) 0.000(4)
N5 0.048(5) 0.027(3) 0.047(5) -0.006(4) 0.009(4) 0.000(3)
C10 0.049(6) 0.054(6) 0.047(6) 0.006(5) 0.002(5) -0.002(5)
C11 0.062(6) 0.047(5) 0.035(5) -0.005(5) -0.001(4) -0.007(5)
C12 0.044(5) 0.033(4) 0.050(6) 0.003(4) 0.017(4) -0.001(4)
C13 0.059(6) 0.031(4) 0.051(6) 0.002(4) 0.006(5) 0.001(4)
C14 0.087(8) 0.036(5) 0.067(7) 0.001(5) 0.009(6) 0.015(5)
C15 0.093(8) 0.029(5) 0.048(6) -0.003(5) -0.007(6) 0.012(5)
C16 0.054(5) 0.032(5) 0.049(6) -0.014(4) 0.005(5) -0.009(4)
C17 0.060(6) 0.034(5) 0.038(5) 0.009(4) -0.001(4) -0.002(4)
C18 0.089(8) 0.040(5) 0.059(7) 0.001(5) 0.001(6) -0.002(6)
C19 0.084(8) 0.055(6) 0.042(6) 0.001(5) -0.004(5) -0.004(6)
C20 0.075(8) 0.061(7) 0.045(7) 0.007(5) -0.001(6) 0.002(6)
C21 0.065(7) 0.042(5) 0.054(7) 0.007(5) 0.009(6) 0.003(5)
C22 0.037(5) 0.036(5) 0.063(6) 0.030(5) 0.008(4) 0.003(4)
N1 0.040(4) 0.035(4) 0.050(5) 0.005(4) 0.009(3) 0.006(3)
C43 0.044(5) 0.029(4) 0.042(5) 0.002(4) 0.005(4) 0.000(4)
N3 0.052(4) 0.030(4) 0.035(4) 0.007(3) 0.002(3) 0.001(3)
O1 0.040(3) 0.034(3) 0.035(3) -0.001(3) 0.001(3) -0.004(3)
O2 0.050(4) 0.021(2) 0.066(5) 0.016(3) 0.008(4) 0.001(3)
Pt1 0.0455(3) 0.0270(3) 0.0446(3) 0.00253(14) 0.0064(2) -0.00139(14)
Cl1 0.0434(12) 0.0363(11) 0.0528(14) -0.0050(10) 0.0021(10) 0.0022(9)
N4 0.037(4) 0.033(4) 0.068(5) 0.005(4) 0.012(4) 0.000(3)
C23 0.052(6) 0.039(5) 0.079(8) 0.004(5) 0.031(6) -0.004(4)
C24 0.048(5) 0.036(5) 0.055(6) 0.008(5) 0.014(5) 0.002(4)
C25 0.059(6) 0.039(5) 0.056(6) -0.001(5) 0.018(5) 0.002(5)
C26 0.085(8) 0.044(6) 0.066(7) 0.017(5) 0.037(6) 0.018(6)
C27 0.036(5) 0.038(5) 0.066(6) -0.003(5) 0.009(4) 0.004(4)
C28 0.041(5) 0.037(5) 0.057(6) -0.002(5) 0.009(4) -0.008(4)
C29 0.046(5) 0.042(5) 0.059(6) -0.005(5) 0.012(5) -0.007(4)
C30 0.070(8) 0.041(5) 0.067(8) 0.003(5) 0.025(6) 0.000(5)
C31 0.039(5) 0.037(5) 0.059(6) -0.001(5) 0.004(4) 0.002(4)
C32 0.058(6) 0.069(7) 0.059(7) 0.001(6) -0.004(5) 0.000(6)
C33 0.062(7) 0.067(7) 0.068(8) 0.011(6) 0.014(6) -0.011(6)
C34 0.086(9) 0.072(8) 0.085(9) 0.009(8) 0.025(8) 0.023(7)
C35 0.042(5) 0.026(4) 0.064(6) 0.000(4) 0.014(5) -0.004(4)
C36 0.040(5) 0.036(5) 0.076(8) -0.002(5) 0.005(5) 0.001(4)
C37 0.064(7) 0.032(5) 0.073(8) -0.004(5) 0.017(6) 0.002(5)
C38 0.079(8) 0.041(5) 0.085(9) 0.019(6) -0.001(6) 0.006(6)
C39 0.28(3) 0.074(10) 0.174(18) 0.000(12) 0.17(2) 0.047(14)
C40 0.103(13) 0.138(15) 0.085(12) -0.013(11) -0.009(10) -0.012(12)
C41 0.091(14) 0.23(3) 0.29(4) 0.20(3) 0.10(2) 0.065(16)
C42 0.26(3) 0.063(10) 0.18(2) -0.021(15) 0.05(2) 0.028(15)
O3 0.146(14) 0.24(2) 0.190(19) 0.024(15) 0.073(13) 0.009(13)

loop_
_atom_type_symbol
_atom_type_description
_atom_type_scat_dispersion_real
_atom_type_scat_dispersion_imag
_atom_type_scat_source
C C 0.0045 0.0022 'International Tables Vol C Tables 4.2.6.8 and 6.1.1.4'
H H 0.0000 0.0000 'International Tables Vol C Tables 4.2.6.8 and 6.1.1.4'
Cl Cl 0.1812 0.2072 'International Tables Vol C Tables 4.2.6.8 and 6.1.1.4'
N N 0.0085 0.0044 'International Tables Vol C Tables 4.2.6.8 and 6.1.1.4'
O O 0.0146 0.0081 'International Tables Vol C Tables 4.2.6.8 and 6.1.1.4'
Pt Pt -3.3179 10.3664 'International Tables Vol C Tables 4.2.6.8 and 6.1.1.4'

loop_
_geom_angle_atom_site_label_1
_geom_angle_atom_site_label_2
_geom_angle_atom_site_label_3
_geom_angle
_geom_angle_site_symmetry_1
_geom_angle_site_symmetry_3
_geom_angle_publ_flag
N1 C1 C2 109.8(8) . . ?
C1 C2 C3 106.5(9) . . ?
C4 C3 C2 108.4(9) . . ?
C3 C4 N1 106.4(8) . . ?
C3 C4 C5 128.6(9) . . ?
N1 C4 C5 124.8(8) . . ?
O1 C5 C6 126.2(7) . . ?
O1 C5 C4 113.9(7) . . ?
C6 C5 C4 119.9(8) . . ?
C7 C6 C5 125.3(8) . . ?
O2 C7 C6 126.2(9) . . ?
O2 C7 C8 115.9(8) . . ?
C6 C7 C8 117.9(8) . . ?
N5 C8 C43 107.2(8) . . ?
N5 C8 C7 122.0(8) . . ?
C43 C8 C7 130.8(8) . . ?
C10 N5 C8 109.4(8) . . ?
N5 C10 C11 108.6(9) . . ?
C10 C11 C43 107.5(9) . . ?
N3 C12 C13 123.3(9) . . ?
C12 C13 C14 117.0(9) . . ?
C15 C14 C13 121.2(9) . . ?
C14 C15 C16 120.1(10) . . ?
C15 C16 N3 119.9(9) . . ?
C15 C16 C17 127.7(9) . . ?
N3 C16 C17 112.4(8) . . ?
C18 C17 C22 121.9(9) . . ?
C18 C17 C16 123.8(9) . . ?
C22 C17 C16 114.2(8) . . ?
C19 C18 C17 120.4(10) . . ?
C20 C19 C18 119.7(10) . . ?
C19 C20 C21 121.3(11) . . ?
C20 C21 C22 122.7(10) . . ?
C17 C22 C21 114.1(10) . . ?
C17 C22 Pt1 115.6(6) . . ?
C21 C22 Pt1 130.3(8) . . ?
C1 N1 C4 108.9(8) . . ?
C8 C43 C11 107.3(8) . . ?
C12 N3 C16 118.5(7) . . ?
C12 N3 Pt1 125.3(6) . . ?
C16 N3 Pt1 116.1(6) . . ?
C5 O1 Pt1 125.8(5) . . ?
C7 O2 Pt1 123.9(6) . . ?
C22 Pt1 O1 92.5(3) . . ?
C22 Pt1 N3 81.5(3) . . ?
O1 Pt1 N3 173.9(3) . . ?
C22 Pt1 O2 175.5(3) . . ?
O1 Pt1 O2 91.9(2) . . ?
N3 Pt1 O2 94.1(3) . . ?
C23 N4 C35 111.1(7) . . ?
C23 N4 C31 107.0(7) . . ?
C35 N4 C31 110.0(7) . . ?
C23 N4 C27 110.9(7) . . ?
C35 N4 C27 107.2(6) . . ?
C31 N4 C27 110.7(7) . . ?
C24 C23 N4 115.9(8) . . ?
C23 C24 C25 109.9(8) . . ?
C26 C25 C24 114.1(8) . . ?
C28 C27 N4 117.1(7) . . ?
C27 C28 C29 108.9(7) . . ?
C30 C29 C28 113.0(8) . . ?
N4 C31 C32 116.2(7) . . ?
C33 C32 C31 113.9(9) . . ?
C32 C33 C34 111.3(10) . . ?
N4 C35 C36 117.0(7) . . ?
C35 C36 C37 111.3(8) . . ?
C38 C37 C36 114.3(9) . . ?
C40 C39 O3 103.5(13) . . ?
C39 C40 C41 99.8(14) . . ?
C42 C41 C40 105.5(19) . . ?
C41 C42 O3 105.2(17) . . ?
C42 O3 C39 103.7(18) . . ?

loop_
_geom_bond_atom_site_label_1
_geom_bond_atom_site_label_2
_geom_bond_distance
_geom_bond_site_symmetry_2
_geom_bond_publ_flag
C1 N1 1.345(11) . ?
C1 C2 1.350(13) . ?
C2 C3 1.407(13) . ?
C3 C4 1.371(13) . ?
C4 N1 1.386(11) . ?
C4 C5 1.453(12) . ?
C5 O1 1.307(10) . ?
C5 C6 1.402(11) . ?
C6 C7 1.397(12) . ?
C7 O2 1.288(11) . ?
C7 C8 1.451(12) . ?
C8 N5 1.381(11) . ?
C8 C43 1.391(12) . ?
N5 C10 1.354(13) . ?
C10 C11 1.375(13) . ?
C11 C43 1.404(12) . ?
C12 N3 1.358(11) . ?
C12 C13 1.370(12) . ?
C13 C14 1.381(14) . ?
C14 C15 1.362(14) . ?
C15 C16 1.375(13) . ?
C16 N3 1.375(11) . ?
C16 C17 1.430(13) . ?
C17 C18 1.412(13) . ?
C17 C22 1.421(13) . ?
C18 C19 1.379(14) . ?
C19 C20 1.357(15) . ?
C20 C21 1.380(16) . ?
C21 C22 1.437(14) . ?
C22 Pt1 1.907(11) . ?
N3 Pt1 1.979(7) . ?
O1 Pt1 1.956(6) . ?
O2 Pt1 2.060(8) . ?
N4 C23 1.498(12) . ?
N4 C35 1.508(10) . ?
N4 C31 1.525(11) . ?
N4 C27 1.526(11) . ?
C23 C24 1.494(13) . ?
C24 C25 1.532(12) . ?
C25 C26 1.518(14) . ?
C27 C28 1.498(12) . ?
C28 C29 1.538(12) . ?
C29 C30 1.528(13) . ?
C31 C32 1.533(13) . ?
C32 C33 1.503(14) . ?
C33 C34 1.536(16) . ?
C35 C36 1.512(12) . ?
C36 C37 1.516(13) . ?
C37 C38 1.515(15) . ?
C39 C40 1.428(9) . ?
C39 O3 1.51(2) . ?
C40 C41 1.429(10) . ?
C41 C42 1.38(3) . ?
C42 O3 1.45(2) . ?

loop_
_geom_torsion_atom_site_label_1
_geom_torsion_atom_site_label_2
_geom_torsion_atom_site_label_3
_geom_torsion_atom_site_label_4
_geom_torsion
_geom_torsion_site_symmetry_1
_geom_torsion_site_symmetry_2
_geom_torsion_site_symmetry_3
_geom_torsion_site_symmetry_4
_geom_torsion_publ_flag
N1 C1 C2 C3 -0.1(11) . . . . ?
C1 C2 C3 C4 0.2(12) . . . . ?
C2 C3 C4 N1 -0.2(11) . . . . ?
C2 C3 C4 C5 -174.8(9) . . . . ?
C3 C4 C5 O1 -1.2(13) . . . . ?
N1 C4 C5 O1 -174.9(7) . . . . ?
C3 C4 C5 C6 178.5(9) . . . . ?
N1 C4 C5 C6 4.8(13) . . . . ?
O1 C5 C6 C7 -0.3(14) . . . . ?
C4 C5 C6 C7 -179.9(8) . . . . ?
C5 C6 C7 O2 4.3(14) . . . . ?
C5 C6 C7 C8 -176.0(8) . . . . ?
O2 C7 C8 N5 3.8(12) . . . . ?
C6 C7 C8 N5 -175.9(8) . . . . ?
O2 C7 C8 C43 -173.2(8) . . . . ?
C6 C7 C8 C43 7.1(13) . . . . ?
C43 C8 N5 C10 -1.6(10) . . . . ?
C7 C8 N5 C10 -179.2(8) . . . . ?
C8 N5 C10 C11 1.7(11) . . . . ?
N5 C10 C11 C43 -1.1(11) . . . . ?
N3 C12 C13 C14 1.3(14) . . . . ?
C12 C13 C14 C15 -0.8(16) . . . . ?
C13 C14 C15 C16 0.8(17) . . . . ?
C14 C15 C16 N3 -1.3(16) . . . . ?
C14 C15 C16 C17 178.8(10) . . . . ?
C15 C16 C17 C18 0.5(17) . . . . ?
N3 C16 C17 C18 -179.4(9) . . . . ?
C15 C16 C17 C22 -176.3(10) . . . . ?
N3 C16 C17 C22 3.8(12) . . . . ?
C22 C17 C18 C19 0.5(16) . . . . ?
C16 C17 C18 C19 -176.1(10) . . . . ?
C17 C18 C19 C20 -0.8(17) . . . . ?
C18 C19 C20 C21 0.6(18) . . . . ?
C19 C20 C21 C22 -0.1(18) . . . . ?
C18 C17 C22 C21 0.0(13) . . . . ?
C16 C17 C22 C21 176.9(8) . . . . ?
C18 C17 C22 Pt1 178.8(8) . . . . ?
C16 C17 C22 Pt1 -4.2(11) . . . . ?
C20 C21 C22 C17 -0.2(15) . . . . ?
C20 C21 C22 Pt1 -178.9(8) . . . . ?
C2 C1 N1 C4 0.0(11) . . . . ?
C3 C4 N1 C1 0.1(10) . . . . ?
C5 C4 N1 C1 175.0(8) . . . . ?
N5 C8 C43 C11 0.9(10) . . . . ?
C7 C8 C43 C11 178.2(8) . . . . ?
C10 C11 C43 C8 0.1(10) . . . . ?
C13 C12 N3 C16 -1.8(12) . . . . ?
C13 C12 N3 Pt1 -178.0(7) . . . . ?
C15 C16 N3 C12 1.7(13) . . . . ?
C17 C16 N3 C12 -178.4(7) . . . . ?
C15 C16 N3 Pt1 178.3(8) . . . . ?
C17 C16 N3 Pt1 -1.8(10) . . . . ?
C6 C5 O1 Pt1 -7.9(11) . . . . ?
C4 C5 O1 Pt1 171.7(5) . . . . ?
C6 C7 O2 Pt1 0.3(12) . . . . ?
C8 C7 O2 Pt1 -179.3(5) . . . . ?
C35 N4 C23 C24 -61.6(10) . . . . ?
C31 N4 C23 C24 178.3(8) . . . . ?
C27 N4 C23 C24 57.5(10) . . . . ?
N4 C23 C24 C25 162.6(8) . . . . ?
C23 C24 C25 C26 -179.3(8) . . . . ?
C23 N4 C27 C28 53.3(11) . . . . ?
C35 N4 C27 C28 174.8(8) . . . . ?
C31 N4 C27 C28 -65.2(10) . . . . ?
N4 C27 C28 C29 174.5(8) . . . . ?
C27 C28 C29 C30 -179.1(9) . . . . ?
C23 N4 C31 C32 167.9(8) . . . . ?
C35 N4 C31 C32 47.1(10) . . . . ?
C27 N4 C31 C32 -71.2(10) . . . . ?
N4 C31 C32 C33 154.7(9) . . . . ?
C31 C32 C33 C34 -79.3(12) . . . . ?
C23 N4 C35 C36 -52.5(11) . . . . ?
C31 N4 C35 C36 65.8(11) . . . . ?
C27 N4 C35 C36 -173.7(9) . . . . ?
N4 C35 C36 C37 -167.8(8) . . . . ?
C35 C36 C37 C38 70.0(12) . . . . ?
O3 C39 C40 C41 40(2) . . . . ?
C39 C40 C41 C42 -48(2) . . . . ?
C40 C41 C42 O3 35(3) . . . . ?
C41 C42 O3 C39 -9(2) . . . . ?
C40 C39 O3 C42 -20(2) . . . . ?
